data_7203139
loop_
_publ_author_name
'Chen, Danlin'
'Lai, Chian Sing'
'Tiekink, Edward R. T.'

_publ_section_title
;
 Supramolecular aggregation in diimine adducts of zinc(ii)
 dithiophosphates: controlling the formation of monomeric, dimeric,
 polymeric (zig-zag and helical), and 2-D motifs
;
_journal_issue 1
_journal_name_full CrystEngComm
_journal_page_first 51
_journal_paper_doi 10.1039/b513393a
_journal_volume 8
_journal_year 2006
_chemical_formula_moiety 'C36 H54 N2 O4 P2 S4 Zn'
_chemical_formula_sum 'C36 H54 N2 O4 P2 S4 Zn'
_chemical_formula_weight 834.36
_chemical_name_systematic
;
?
;
_space_group_IT_number 4
_symmetry_cell_setting monoclinic
_symmetry_space_group_name_Hall 'P 2yb'
_symmetry_space_group_name_H-M 'P 1 21 1'
_atom_sites_solution_hydrogens geom
_atom_sites_solution_primary direct
_atom_sites_solution_secondary difmap
_audit_creation_method SHELXL-97
_cell_angle_alpha 90
_cell_angle_beta 100.872(2)
_cell_angle_gamma 90
_cell_formula_units_Z 2
_cell_length_a 9.7269(8)
_cell_length_b 8.6585(7)
_cell_length_c 24.853(2)
_cell_measurement_reflns_used 3389
_cell_measurement_temperature 223(2)
_cell_measurement_theta_max 23.5
_cell_measurement_theta_min 2.2
_cell_volume 2055.6(3)
_computing_cell_refinement 'SAINT (Bruker, 2000)'
_computing_data_collection 'SMART (Bruker, 2000)'
_computing_data_reduction 'SHELXTL (Bruker, 2000)'
_computing_molecular_graphics 'ORTEPII (Johnson, 1976)'
_computing_publication_material 'Bruker SHEXLTL (Bruker, 2000)'
_computing_structure_refinement 'SHELXL-97 (Sheldrick, 1997)'
_computing_structure_solution 'PATTY in DIRDIF92 (Beurskens et al., 1992)'
_diffrn_ambient_temperature 223(2)
_diffrn_measured_fraction_theta_full 0.991
_diffrn_measured_fraction_theta_max 0.991
_diffrn_measurement_device_type 'Bruker AXS SMART CCD'
_diffrn_measurement_method '\f and \w scans'
_diffrn_radiation_monochromator graphite
_diffrn_radiation_source 'fine-focus sealed tube'
_diffrn_radiation_type MoK\a
_diffrn_radiation_wavelength 0.71069
_diffrn_reflns_av_R_equivalents 0.062
_diffrn_reflns_av_sigmaI/netI 0.092
_diffrn_reflns_limit_h_max 13
_diffrn_reflns_limit_h_min -13
_diffrn_reflns_limit_k_max 12
_diffrn_reflns_limit_k_min -9
_diffrn_reflns_limit_l_max 34
_diffrn_reflns_limit_l_min -34
_diffrn_reflns_number 17302
_diffrn_reflns_theta_full 30.1
_diffrn_reflns_theta_max 30.1
_diffrn_reflns_theta_min 0.8
_diffrn_standards_decay_% 0
_diffrn_standards_number 0
_exptl_absorpt_coefficient_mu 0.917
_exptl_absorpt_correction_T_max 1
_exptl_absorpt_correction_T_min 0.762
_exptl_absorpt_correction_type multi-scan
_exptl_absorpt_process_details '(SADABS, Bruker, 2000 & Blessing, 1995)'
_exptl_crystal_colour colourless
_exptl_crystal_density_diffrn 1.348
_exptl_crystal_density_method 'not measured'
_exptl_crystal_description plate
_exptl_crystal_F_000 880
_exptl_crystal_size_max 0.36
_exptl_crystal_size_mid 0.22
_exptl_crystal_size_min 0.04
_refine_diff_density_max 1.24
_refine_diff_density_min -0.73
_refine_diff_density_rms 0.159
_refine_ls_abs_structure_details 'Flack H D (1983), Acta Cryst. A39, 876-881'
_refine_ls_abs_structure_Flack 0.0(3)
_refine_ls_extinction_method none
_refine_ls_goodness_of_fit_ref 1.08
_refine_ls_hydrogen_treatment constr
_refine_ls_matrix_type full
_refine_ls_number_parameters 442
_refine_ls_number_reflns 9963
_refine_ls_number_restraints 0
_refine_ls_restrained_S_all 1.08
_refine_ls_R_factor_all 0.100
_refine_ls_R_factor_gt 0.078
_refine_ls_shift/su_max <0.001
_refine_ls_shift/su_mean 0.000
_refine_ls_structure_factor_coef Fsqd
_refine_ls_weighting_details 'calc w=1/[\s^2^(Fo^2^)+(0.0965P)^2^+6.6442P] where P=(Fo^2^+2Fc^2^)/3'
_refine_ls_weighting_scheme calc
_refine_ls_wR_factor_gt 0.209
_refine_ls_wR_factor_ref 0.223
_reflns_number_gt 7925
_reflns_number_total 9963
_reflns_threshold_expression I>2\s(I)
_cod_data_source_file b513393a.txt
_cod_data_source_block shelxl_1
_cod_original_sg_symbol_H-M P21
_cod_database_code 7203139

loop_
_symmetry_equiv_pos_as_xyz
'x, y, z'
'-x, y+1/2, -z'

loop_
_atom_site_label
_atom_site_type_symbol
_atom_site_fract_x
_atom_site_fract_y
_atom_site_fract_z
_atom_site_U_iso_or_equiv
_atom_site_adp_type
_atom_site_occupancy
_atom_site_symmetry_multiplicity
_atom_site_calc_flag
_atom_site_refinement_flags
_atom_site_disorder_assembly
_atom_site_disorder_group
Zn Zn 0.09954(8) 0.5000 0.24141(3) 0.02675(19) Uani 1 1 d . . .
S1 S -0.11087(17) 0.6402(3) 0.23730(7) 0.0291(4) Uani 1 1 d . . .
S2 S 0.0599(2) 0.5310(2) 0.14164(7) 0.0316(4) Uani 1 1 d . . .
S3 S 0.12981(19) 0.2460(3) 0.26202(7) 0.0287(4) Uani 1 1 d . . .
S4 S -0.0025(2) 0.4272(3) 0.36131(8) 0.0397(5) Uani 1 1 d . . .
P1 P -0.08324(17) 0.6757(2) 0.16032(7) 0.0239(3) Uani 1 1 d . . .
P2 P 0.09774(18) 0.2504(3) 0.33981(7) 0.0259(4) Uani 1 1 d . . .
O1 O -0.2255(5) 0.6729(7) 0.1178(2) 0.0295(11) Uani 1 1 d . . .
O2 O -0.0402(5) 0.8494(6) 0.1560(2) 0.0277(11) Uani 1 1 d . . .
O3 O 0.0283(6) 0.0875(7) 0.3443(2) 0.0311(11) Uani 1 1 d . . .
O4 O 0.2447(5) 0.2224(6) 0.3807(2) 0.0281(11) Uani 1 1 d . . .
N1 N 0.2632(6) 0.6515(8) 0.2704(3) 0.0278(12) Uani 1 1 d . . .
N2 N 0.4883(7) 0.1841(10) 0.1949(3) 0.0407(17) Uani 1 1 d . . .
C1 C -0.3194(7) 0.5364(8) 0.1093(3) 0.0287(15) Uani 1 1 d . . .
H1 H -0.3001 0.4682 0.1419 0.034 Uiso 1 1 calc R . .
C2 C -0.2934(9) 0.4510(13) 0.0597(4) 0.048(2) Uani 1 1 d . . .
H2A H -0.2986 0.5230 0.0290 0.057 Uiso 1 1 calc R . .
H2B H -0.1992 0.4059 0.0673 0.057 Uiso 1 1 calc R . .
C3 C -0.4019(11) 0.3231(14) 0.0445(5) 0.062(3) Uani 1 1 d . . .
H3A H -0.3897 0.2458 0.0738 0.074 Uiso 1 1 calc R . .
H3B H -0.3867 0.2720 0.0109 0.074 Uiso 1 1 calc R . .
C4 C -0.5479(11) 0.3847(15) 0.0358(4) 0.056(3) Uani 1 1 d . . .
H4A H -0.6142 0.2985 0.0288 0.068 Uiso 1 1 calc R . .
H4B H -0.5640 0.4516 0.0034 0.068 Uiso 1 1 calc R . .
C5 C -0.5752(8) 0.4766(13) 0.0854(4) 0.047(2) Uani 1 1 d . . .
H5A H -0.6679 0.5248 0.0764 0.056 Uiso 1 1 calc R . .
H5B H -0.5753 0.4059 0.1162 0.056 Uiso 1 1 calc R . .
C6 C -0.4667(8) 0.5992(10) 0.1020(4) 0.0369(17) Uani 1 1 d . . .
H6A H -0.4806 0.6459 0.1365 0.044 Uiso 1 1 calc R . .
H6B H -0.4788 0.6803 0.0740 0.044 Uiso 1 1 calc R . .
C7 C 0.0067(8) 0.9071(10) 0.1079(3) 0.0320(16) Uani 1 1 d . . .
H7 H 0.0201 0.8183 0.0844 0.038 Uiso 1 1 calc R . .
C8 C 0.1426(10) 0.9834(19) 0.1259(4) 0.071(4) Uani 1 1 d . . .
H8A H 0.2116 0.9089 0.1443 0.085 Uiso 1 1 calc R . .
H8B H 0.1336 1.0666 0.1518 0.085 Uiso 1 1 calc R . .
C9 C 0.1915(12) 1.051(2) 0.0742(6) 0.095(6) Uani 1 1 d . . .
H9A H 0.2813 1.1038 0.0856 0.113 Uiso 1 1 calc R . .
H9B H 0.2059 0.9659 0.0498 0.113 Uiso 1 1 calc R . .
C10 C 0.0876(11) 1.1619(13) 0.0434(4) 0.054(2) Uani 1 1 d . . .
H10A H 0.0784 1.2515 0.0665 0.065 Uiso 1 1 calc R . .
H10B H 0.1205 1.1985 0.0107 0.065 Uiso 1 1 calc R . .
C11 C -0.0499(11) 1.0859(13) 0.0270(4) 0.052(2) Uani 1 1 d . . .
H11A H -0.0426 1.0050 0.0001 0.063 Uiso 1 1 calc R . .
H11B H -0.1184 1.1620 0.0095 0.063 Uiso 1 1 calc R . .
C12 C -0.1015(9) 1.0144(16) 0.0756(4) 0.057(3) Uani 1 1 d . . .
H12A H -0.1878 0.9565 0.0623 0.069 Uiso 1 1 calc R . .
H12B H -0.1234 1.0968 0.0997 0.069 Uiso 1 1 calc R . .
C13 C -0.0144(8) 0.0344(9) 0.3943(3) 0.0317(16) Uani 1 1 d . . .
H13 H -0.0139 0.1229 0.4195 0.038 Uiso 1 1 calc R . .
C14 C 0.0841(9) -0.0869(13) 0.4215(4) 0.047(2) Uani 1 1 d . . .
H14A H 0.1778 -0.0426 0.4329 0.057 Uiso 1 1 calc R . .
H14B H 0.0902 -0.1709 0.3956 0.057 Uiso 1 1 calc R . .
C15 C 0.0331(11) -0.1494(14) 0.4709(4) 0.054(3) Uani 1 1 d . . .
H15A H 0.0974 -0.2299 0.4881 0.065 Uiso 1 1 calc R . .
H15B H 0.0331 -0.0662 0.4976 0.065 Uiso 1 1 calc R . .
C16 C -0.1130(11) -0.2161(13) 0.4557(4) 0.054(3) Uani 1 1 d . . .
H16A H -0.1131 -0.3036 0.4307 0.065 Uiso 1 1 calc R . .
H16B H -0.1444 -0.2530 0.4886 0.065 Uiso 1 1 calc R . .
C17 C -0.2115(11) -0.0904(16) 0.4280(5) 0.060(3) Uani 1 1 d . . .
H17A H -0.2155 -0.0063 0.4541 0.072 Uiso 1 1 calc R . .
H17B H -0.3060 -0.1330 0.4172 0.072 Uiso 1 1 calc R . .
C18 C -0.1631(9) -0.0280(14) 0.3784(4) 0.051(3) Uani 1 1 d . . .
H18A H -0.2260 0.0549 0.3620 0.061 Uiso 1 1 calc R . .
H18B H -0.1657 -0.1101 0.3511 0.061 Uiso 1 1 calc R . .
C19 C 0.3498(7) 0.3445(9) 0.3894(3) 0.0299(15) Uani 1 1 d . . .
H19 H 0.3225 0.4284 0.3625 0.036 Uiso 1 1 calc R . .
C20 C 0.4869(9) 0.2781(12) 0.3829(4) 0.043(2) Uani 1 1 d . . .
H20A H 0.4817 0.2443 0.3449 0.051 Uiso 1 1 calc R . .
H20B H 0.5083 0.1877 0.4068 0.051 Uiso 1 1 calc R . .
C21 C 0.6044(9) 0.3995(14) 0.3978(4) 0.055(3) Uani 1 1 d . . .
H21A H 0.6948 0.3522 0.3957 0.066 Uiso 1 1 calc R . .
H21B H 0.5883 0.4845 0.3713 0.066 Uiso 1 1 calc R . .
C22 C 0.6089(12) 0.4614(18) 0.4541(5) 0.078(4) Uani 1 1 d . . .
H22A H 0.6831 0.5393 0.4622 0.093 Uiso 1 1 calc R . .
H22B H 0.6314 0.3775 0.4808 0.093 Uiso 1 1 calc R . .
C23 C 0.4672(14) 0.5351(17) 0.4600(5) 0.080(4) Uani 1 1 d . . .
H23A H 0.4723 0.5754 0.4971 0.096 Uiso 1 1 calc R . .
H23B H 0.4439 0.6204 0.4339 0.096 Uiso 1 1 calc R . .
C24 C 0.3537(10) 0.4056(12) 0.4478(4) 0.045(2) Uani 1 1 d . . .
H24A H 0.2619 0.4473 0.4510 0.054 Uiso 1 1 calc R . .
H24B H 0.3765 0.3215 0.4744 0.054 Uiso 1 1 calc R . .
C25 C 0.2320(8) 0.7804(10) 0.2923(3) 0.0345(17) Uani 1 1 d . . .
H25 H 0.1389 0.7963 0.2964 0.041 Uiso 1 1 calc R . .
C26 C 0.3286(9) 0.8944(11) 0.3097(4) 0.044(2) Uani 1 1 d . . .
H26 H 0.3027 0.9855 0.3257 0.053 Uiso 1 1 calc R . .
C27 C 0.4638(10) 0.8714(12) 0.3030(5) 0.059(3) Uani 1 1 d . . .
H27 H 0.5322 0.9471 0.3146 0.071 Uiso 1 1 calc R . .
C28 C 0.4988(8) 0.7381(10) 0.2793(4) 0.0362(17) Uani 1 1 d . . .
H28 H 0.5907 0.7238 0.2735 0.043 Uiso 1 1 calc R . .
C29 C 0.3992(7) 0.6236(9) 0.2637(3) 0.0309(15) Uani 1 1 d . . .
C30 C 0.4288(7) 0.4756(9) 0.2412(3) 0.0302(15) Uani 1 1 d . . .
H30 H 0.3544 0.4211 0.2198 0.036 Uiso 1 1 calc R . .
C31 C 0.5551(7) 0.4134(9) 0.2491(3) 0.0283(14) Uani 1 1 d . . .
H31 H 0.6281 0.4697 0.2706 0.034 Uiso 1 1 calc R . .
C32 C 0.5916(7) 0.2653(9) 0.2275(3) 0.0267(14) Uani 1 1 d . . .
C33 C 0.5232(9) 0.0484(11) 0.1771(4) 0.048(2) Uani 1 1 d . . .
H33 H 0.4517 -0.0121 0.1567 0.057 Uiso 1 1 calc R . .
C34 C 0.6553(8) -0.0096(13) 0.1864(4) 0.0433(19) Uani 1 1 d . . .
H34 H 0.6750 -0.1031 0.1702 0.052 Uiso 1 1 calc R . .
C35 C 0.7617(9) 0.0722(12) 0.2206(4) 0.049(2) Uani 1 1 d . . .
H35 H 0.8526 0.0316 0.2303 0.058 Uiso 1 1 calc R . .
C36 C 0.7282(8) 0.2128(10) 0.2391(4) 0.0374(19) Uani 1 1 d . . .
H36 H 0.7984 0.2745 0.2598 0.045 Uiso 1 1 calc R . .

loop_
_atom_site_aniso_label
_atom_site_aniso_U_11
_atom_site_aniso_U_22
_atom_site_aniso_U_33
_atom_site_aniso_U_23
_atom_site_aniso_U_13
_atom_site_aniso_U_12
Zn 0.0260(4) 0.0227(4) 0.0302(4) 0.0017(3) 0.0020(3) 0.0041(3)
S1 0.0236(7) 0.0346(10) 0.0302(8) 0.0023(7) 0.0079(6) 0.0057(7)
S2 0.0391(9) 0.0316(11) 0.0249(7) -0.0009(7) 0.0081(7) 0.0131(8)
S3 0.0382(9) 0.0226(8) 0.0268(8) -0.0001(7) 0.0099(7) 0.0023(7)
S4 0.0451(11) 0.0389(12) 0.0363(10) -0.0016(9) 0.0110(8) 0.0130(9)
P1 0.0214(7) 0.0224(9) 0.0277(8) 0.0005(7) 0.0043(6) 0.0020(6)
P2 0.0228(8) 0.0250(9) 0.0298(9) 0.0008(7) 0.0043(6) -0.0010(7)
O1 0.028(2) 0.029(3) 0.031(2) 0.008(2) 0.0041(19) 0.001(2)
O2 0.027(2) 0.026(3) 0.033(3) 0.000(2) 0.012(2) -0.001(2)
O3 0.036(3) 0.030(3) 0.027(2) 0.000(2) 0.006(2) -0.011(2)
O4 0.026(2) 0.023(3) 0.033(3) 0.003(2) -0.0006(19) -0.0056(19)
N1 0.022(3) 0.025(3) 0.035(3) 0.003(2) 0.004(2) 0.006(2)
N2 0.026(3) 0.046(4) 0.048(4) -0.015(3) 0.001(3) 0.006(3)
C1 0.027(3) 0.022(4) 0.034(3) 0.000(3) -0.001(3) -0.001(3)
C2 0.037(4) 0.057(7) 0.047(5) -0.018(4) 0.004(4) -0.006(4)
C3 0.054(6) 0.048(6) 0.080(8) -0.025(6) 0.006(5) -0.010(5)
C4 0.055(6) 0.074(8) 0.036(5) -0.012(4) -0.002(4) -0.032(5)
C5 0.030(4) 0.055(7) 0.055(5) -0.004(5) 0.008(3) -0.011(4)
C6 0.032(4) 0.032(4) 0.045(4) -0.005(3) 0.005(3) -0.005(3)
C7 0.033(4) 0.038(5) 0.025(3) 0.001(3) 0.007(3) -0.001(3)
C8 0.048(5) 0.113(11) 0.046(5) 0.032(7) -0.005(4) -0.037(7)
C9 0.044(6) 0.145(16) 0.095(9) 0.079(10) 0.014(6) -0.013(7)
C10 0.074(7) 0.044(6) 0.048(5) 0.016(4) 0.023(5) -0.006(5)
C11 0.056(5) 0.051(6) 0.047(5) 0.018(4) 0.001(4) 0.006(5)
C12 0.038(4) 0.072(8) 0.063(6) 0.039(6) 0.012(4) 0.007(5)
C13 0.036(4) 0.033(4) 0.027(3) 0.006(3) 0.009(3) -0.007(3)
C14 0.038(4) 0.061(7) 0.042(5) 0.022(5) 0.005(4) 0.003(4)
C15 0.059(6) 0.066(7) 0.036(5) 0.021(4) 0.003(4) -0.013(5)
C16 0.056(6) 0.050(6) 0.058(6) 0.017(5) 0.017(5) -0.009(5)
C17 0.045(5) 0.079(9) 0.059(6) 0.016(6) 0.016(5) -0.007(5)
C18 0.031(4) 0.061(7) 0.059(5) 0.017(5) 0.004(4) -0.011(4)
C19 0.030(3) 0.027(4) 0.030(4) 0.003(3) 0.000(3) -0.007(3)
C20 0.035(4) 0.042(5) 0.052(5) -0.003(4) 0.011(4) -0.004(4)
C21 0.033(4) 0.067(7) 0.064(6) 0.005(5) 0.005(4) -0.022(4)
C22 0.058(6) 0.100(12) 0.070(7) -0.001(7) -0.003(5) -0.046(7)
C23 0.094(9) 0.084(11) 0.058(6) -0.032(7) 0.007(6) -0.048(8)
C24 0.047(5) 0.050(6) 0.038(4) -0.016(4) 0.006(4) -0.011(4)
C25 0.031(4) 0.034(5) 0.038(4) -0.003(3) 0.006(3) 0.014(3)
C26 0.040(4) 0.033(5) 0.058(5) -0.019(4) 0.005(4) 0.004(4)
C27 0.035(4) 0.030(5) 0.109(10) -0.017(5) 0.005(5) -0.008(4)
C28 0.030(4) 0.030(4) 0.049(5) -0.008(4) 0.010(3) -0.005(3)
C29 0.025(3) 0.024(4) 0.044(4) -0.003(3) 0.008(3) -0.002(3)
C30 0.024(3) 0.020(4) 0.048(4) -0.005(3) 0.011(3) -0.005(3)
C31 0.027(3) 0.023(4) 0.036(4) 0.000(3) 0.006(3) -0.003(3)
C32 0.027(3) 0.020(3) 0.036(3) 0.003(3) 0.014(3) 0.003(3)
C33 0.035(4) 0.034(5) 0.072(6) -0.025(4) 0.001(4) -0.001(3)
C34 0.039(4) 0.036(5) 0.055(5) -0.014(4) 0.009(3) 0.011(4)
C35 0.024(4) 0.049(6) 0.070(6) -0.015(5) 0.003(4) 0.011(4)
C36 0.030(4) 0.036(5) 0.046(5) -0.013(3) 0.007(3) 0.005(3)

loop_
_atom_type_symbol
_atom_type_description
_atom_type_scat_dispersion_real
_atom_type_scat_dispersion_imag
_atom_type_scat_source
C C 0.0033 0.0016 'International Tables Vol C Tables 4.2.6.8 and 6.1.1.4'
H H 0.0000 0.0000 'International Tables Vol C Tables 4.2.6.8 and 6.1.1.4'
N N 0.0061 0.0033 'International Tables Vol C Tables 4.2.6.8 and 6.1.1.4'
O O 0.0106 0.0060 'International Tables Vol C Tables 4.2.6.8 and 6.1.1.4'
P P 0.1023 0.0942 'International Tables Vol C Tables 4.2.6.8 and 6.1.1.4'
S S 0.1246 0.1234 'International Tables Vol C Tables 4.2.6.8 and 6.1.1.4'
Zn Zn 0.2839 1.4301 'International Tables Vol C Tables 4.2.6.8 and 6.1.1.4'

loop_
_geom_angle_atom_site_label_1
_geom_angle_atom_site_label_2
_geom_angle_atom_site_label_3
_geom_angle
_geom_angle_site_symmetry_1
_geom_angle_site_symmetry_3
_geom_angle_publ_flag
N1 Zn S3 118.35(17) . . ?
N1 Zn S1 106.88(17) . . ?
S3 Zn S1 125.64(8) . . ?
N1 Zn S2 104.17(18) . . ?
S3 Zn S2 108.91(7) . . ?
S1 Zn S2 86.01(6) . . ?
N1 Zn S4 98.34(18) . . ?
S3 Zn S4 70.50(6) . . ?
S1 Zn S4 74.79(6) . . ?
S2 Zn S4 153.88(7) . . ?
O2 P1 O1 100.4(3) . . ?
O2 P1 S2 112.3(2) . . ?
O1 P1 S2 113.5(2) . . ?
O2 P1 S1 107.3(2) . . ?
O1 P1 S1 112.2(2) . . ?
S2 P1 S1 110.57(11) . . ?
O3 P2 O4 99.3(3) . . ?
O3 P2 S4 116.2(2) . . ?
O4 P2 S4 112.1(2) . . ?
O3 P2 S3 101.3(2) . . ?
O4 P2 S3 108.9(2) . . ?
S4 P2 S3 117.05(13) . . ?
C1 O1 P1 123.2(4) . . ?
C7 O2 P1 121.1(5) . . ?
C13 O3 P2 122.5(5) . . ?
C19 O4 P2 119.9(5) . . ?
C25 N1 C29 120.2(7) . . ?
C25 N1 Zn 117.4(5) . . ?
C29 N1 Zn 122.3(5) . . ?
C32 N2 C33 116.8(7) . . ?
O1 C1 C6 105.9(6) . . ?
O1 C1 C2 108.4(6) . . ?
C6 C1 C2 112.4(6) . . ?
O1 C1 H1 110.0 . . ?
C6 C1 H1 110.0 . . ?
C2 C1 H1 110.0 . . ?
C3 C2 C1 110.2(8) . . ?
C3 C2 H2A 109.6 . . ?
C1 C2 H2A 109.6 . . ?
C3 C2 H2B 109.6 . . ?
C1 C2 H2B 109.6 . . ?
H2A C2 H2B 108.1 . . ?
C2 C3 C4 111.8(9) . . ?
C2 C3 H3A 109.3 . . ?
C4 C3 H3A 109.3 . . ?
C2 C3 H3B 109.3 . . ?
C4 C3 H3B 109.3 . . ?
H3A C3 H3B 107.9 . . ?
C3 C4 C5 111.9(8) . . ?
C3 C4 H4A 109.2 . . ?
C5 C4 H4A 109.2 . . ?
C3 C4 H4B 109.2 . . ?
C5 C4 H4B 109.2 . . ?
H4A C4 H4B 107.9 . . ?
C6 C5 C4 111.7(7) . . ?
C6 C5 H5A 109.3 . . ?
C4 C5 H5A 109.3 . . ?
C6 C5 H5B 109.3 . . ?
C4 C5 H5B 109.3 . . ?
H5A C5 H5B 107.9 . . ?
C5 C6 C1 112.4(7) . . ?
C5 C6 H6A 109.1 . . ?
C1 C6 H6A 109.1 . . ?
C5 C6 H6B 109.1 . . ?
C1 C6 H6B 109.1 . . ?
H6A C6 H6B 107.9 . . ?
O2 C7 C8 108.0(6) . . ?
O2 C7 C12 110.8(6) . . ?
C8 C7 C12 112.4(9) . . ?
O2 C7 H7 108.5 . . ?
C8 C7 H7 108.5 . . ?
C12 C7 H7 108.5 . . ?
C7 C8 C9 108.2(8) . . ?
C7 C8 H8A 110.0 . . ?
C9 C8 H8A 110.0 . . ?
C7 C8 H8B 110.0 . . ?
C9 C8 H8B 110.0 . . ?
H8A C8 H8B 108.4 . . ?
C10 C9 C8 112.3(11) . . ?
C10 C9 H9A 109.1 . . ?
C8 C9 H9A 109.1 . . ?
C10 C9 H9B 109.1 . . ?
C8 C9 H9B 109.1 . . ?
H9A C9 H9B 107.9 . . ?
C11 C10 C9 110.1(10) . . ?
C11 C10 H10A 109.6 . . ?
C9 C10 H10A 109.6 . . ?
C11 C10 H10B 109.6 . . ?
C9 C10 H10B 109.6 . . ?
H10A C10 H10B 108.2 . . ?
C10 C11 C12 112.4(8) . . ?
C10 C11 H11A 109.1 . . ?
C12 C11 H11A 109.1 . . ?
C10 C11 H11B 109.1 . . ?
C12 C11 H11B 109.1 . . ?
H11A C11 H11B 107.9 . . ?
C11 C12 C7 111.7(7) . . ?
C11 C12 H12A 109.3 . . ?
C7 C12 H12A 109.3 . . ?
C11 C12 H12B 109.3 . . ?
C7 C12 H12B 109.3 . . ?
H12A C12 H12B 107.9 . . ?
O3 C13 C14 110.3(6) . . ?
O3 C13 C18 107.5(6) . . ?
C14 C13 C18 111.3(8) . . ?
O3 C13 H13 109.2 . . ?
C14 C13 H13 109.2 . . ?
C18 C13 H13 109.2 . . ?
C13 C14 C15 109.8(8) . . ?
C13 C14 H14A 109.7 . . ?
C15 C14 H14A 109.7 . . ?
C13 C14 H14B 109.7 . . ?
C15 C14 H14B 109.7 . . ?
H14A C14 H14B 108.2 . . ?
C16 C15 C14 111.8(8) . . ?
C16 C15 H15A 109.3 . . ?
C14 C15 H15A 109.3 . . ?
C16 C15 H15B 109.3 . . ?
C14 C15 H15B 109.3 . . ?
H15A C15 H15B 107.9 . . ?
C17 C16 C15 108.7(9) . . ?
C17 C16 H16A 109.9 . . ?
C15 C16 H16A 109.9 . . ?
C17 C16 H16B 109.9 . . ?
C15 C16 H16B 109.9 . . ?
H16A C16 H16B 108.3 . . ?
C16 C17 C18 111.1(9) . . ?
C16 C17 H17A 109.4 . . ?
C18 C17 H17A 109.4 . . ?
C16 C17 H17B 109.4 . . ?
C18 C17 H17B 109.4 . . ?
H17A C17 H17B 108.0 . . ?
C17 C18 C13 110.1(8) . . ?
C17 C18 H18A 109.6 . . ?
C13 C18 H18A 109.6 . . ?
C17 C18 H18B 109.6 . . ?
C13 C18 H18B 109.6 . . ?
H18A C18 H18B 108.1 . . ?
O4 C19 C20 108.7(7) . . ?
O4 C19 C24 106.3(6) . . ?
C20 C19 C24 111.8(7) . . ?
O4 C19 H19 110.0 . . ?
C20 C19 H19 110.0 . . ?
C24 C19 H19 110.0 . . ?
C19 C20 C21 110.4(8) . . ?
C19 C20 H20A 109.6 . . ?
C21 C20 H20A 109.6 . . ?
C19 C20 H20B 109.6 . . ?
C21 C20 H20B 109.6 . . ?
H20A C20 H20B 108.1 . . ?
C22 C21 C20 111.0(8) . . ?
C22 C21 H21A 109.4 . . ?
C20 C21 H21A 109.4 . . ?
C22 C21 H21B 109.4 . . ?
C20 C21 H21B 109.4 . . ?
H21A C21 H21B 108.0 . . ?
C21 C22 C23 111.5(9) . . ?
C21 C22 H22A 109.3 . . ?
C23 C22 H22A 109.3 . . ?
C21 C22 H22B 109.3 . . ?
C23 C22 H22B 109.3 . . ?
H22A C22 H22B 108.0 . . ?
C24 C23 C22 107.2(11) . . ?
C24 C23 H23A 110.3 . . ?
C22 C23 H23A 110.3 . . ?
C24 C23 H23B 110.3 . . ?
C22 C23 H23B 110.3 . . ?
H23A C23 H23B 108.5 . . ?
C23 C24 C19 108.7(8) . . ?
C23 C24 H24A 110.0 . . ?
C19 C24 H24A 110.0 . . ?
C23 C24 H24B 110.0 . . ?
C19 C24 H24B 110.0 . . ?
H24A C24 H24B 108.3 . . ?
N1 C25 C26 123.1(7) . . ?
N1 C25 H25 118.4 . . ?
C26 C25 H25 118.4 . . ?
C25 C26 C27 118.2(8) . . ?
C25 C26 H26 120.9 . . ?
C27 C26 H26 120.9 . . ?
C26 C27 C28 119.8(9) . . ?
C26 C27 H27 120.1 . . ?
C28 C27 H27 120.1 . . ?
C29 C28 C27 120.3(8) . . ?
C29 C28 H28 119.9 . . ?
C27 C28 H28 119.9 . . ?
C28 C29 N1 118.3(7) . . ?
C28 C29 C30 124.0(7) . . ?
N1 C29 C30 117.7(7) . . ?
C31 C30 C29 123.3(7) . . ?
C31 C30 H30 118.3 . . ?
C29 C30 H30 118.3 . . ?
C30 C31 C32 125.9(7) . . ?
C30 C31 H31 117.0 . . ?
C32 C31 H31 117.0 . . ?
N2 C32 C36 121.8(7) . . ?
N2 C32 C31 118.0(6) . . ?
C36 C32 C31 120.2(7) . . ?
N2 C33 C34 124.5(8) . . ?
N2 C33 H33 117.8 . . ?
C34 C33 H33 117.8 . . ?
C33 C34 C35 118.9(9) . . ?
C33 C34 H34 120.5 . . ?
C35 C34 H34 120.5 . . ?
C36 C35 C34 117.4(8) . . ?
C36 C35 H35 121.3 . . ?
C34 C35 H35 121.3 . . ?
C32 C36 C35 120.3(8) . . ?
C32 C36 H36 119.8 . . ?
C35 C36 H36 119.8 . . ?

loop_
_geom_bond_atom_site_label_1
_geom_bond_atom_site_label_2
_geom_bond_distance
_geom_bond_site_symmetry_2
_geom_bond_publ_flag
Zn N1 2.084(6) . ?
Zn S3 2.265(2) . ?
Zn S1 2.3652(19) . ?
Zn S2 2.4513(19) . ?
Zn P1 2.8610(19) . ?
Zn S4 3.373(2) . ?
S1 P1 2.005(2) . ?
S2 P1 1.992(2) . ?
S3 P2 2.016(2) . ?
S4 P2 1.944(3) . ?
P1 O2 1.571(6) . ?
P1 O1 1.575(5) . ?
P2 O3 1.577(6) . ?
P2 O4 1.609(5) . ?
O1 C1 1.484(9) . ?
O2 C7 1.446(9) . ?
O3 C13 1.456(8) . ?
O4 C19 1.457(8) . ?
N1 C25 1.302(10) . ?
N1 C29 1.385(9) . ?
N2 C32 1.361(10) . ?
N2 C33 1.322(11) . ?
C1 C6 1.511(10) . ?
C1 C2 1.499(11) . ?
C1 H1 0.9900 . ?
C2 C3 1.528(14) . ?
C2 H2A 0.9800 . ?
C2 H2B 0.9800 . ?
C3 C4 1.494(16) . ?
C3 H3A 0.9800 . ?
C3 H3B 0.9800 . ?
C4 C5 1.531(14) . ?
C4 H4A 0.9800 . ?
C4 H4B 0.9800 . ?
C5 C6 1.500(12) . ?
C5 H5A 0.9800 . ?
C5 H5B 0.9800 . ?
C6 H6A 0.9800 . ?
C6 H6B 0.9800 . ?
C7 C8 1.470(12) . ?
C7 C12 1.516(12) . ?
C7 H7 0.9900 . ?
C8 C9 1.566(14) . ?
C8 H8A 0.9800 . ?
C8 H8B 0.9800 . ?
C9 C10 1.496(16) . ?
C9 H9A 0.9800 . ?
C9 H9B 0.9800 . ?
C10 C11 1.477(15) . ?
C10 H10A 0.9800 . ?
C10 H10B 0.9800 . ?
C11 C12 1.523(13) . ?
C11 H11A 0.9800 . ?
C11 H11B 0.9800 . ?
C12 H12A 0.9800 . ?
C12 H12B 0.9800 . ?
C13 C14 1.495(12) . ?
C13 C18 1.525(11) . ?
C13 H13 0.9900 . ?
C14 C15 1.509(12) . ?
C14 H14A 0.9800 . ?
C14 H14B 0.9800 . ?
C15 C16 1.514(14) . ?
C15 H15A 0.9800 . ?
C15 H15B 0.9800 . ?
C16 C17 1.525(15) . ?
C16 H16A 0.9800 . ?
C16 H16B 0.9800 . ?
C17 C18 1.502(13) . ?
C17 H17A 0.9800 . ?
C17 H17B 0.9800 . ?
C18 H18A 0.9800 . ?
C18 H18B 0.9800 . ?
C19 C20 1.489(12) . ?
C19 C24 1.539(11) . ?
C19 H19 0.9900 . ?
C20 C21 1.546(12) . ?
C20 H20A 0.9800 . ?
C20 H20B 0.9800 . ?
C21 C22 1.491(16) . ?
C21 H21A 0.9800 . ?
C21 H21B 0.9800 . ?
C22 C23 1.55(2) . ?
C22 H22A 0.9800 . ?
C22 H22B 0.9800 . ?
C23 C24 1.562(14) . ?
C23 H23A 0.9800 . ?
C23 H23B 0.9800 . ?
C24 H24A 0.9800 . ?
C24 H24B 0.9800 . ?
C25 C26 1.375(12) . ?
C25 H25 0.9400 . ?
C26 C27 1.371(13) . ?
C26 H26 0.9400 . ?
C27 C28 1.368(13) . ?
C27 H27 0.9400 . ?
C28 C29 1.389(11) . ?
C28 H28 0.9400 . ?
C29 C30 1.449(11) . ?
C30 C31 1.322(10) . ?
C30 H30 0.9400 . ?
C31 C32 1.460(10) . ?
C31 H31 0.9400 . ?
C32 C36 1.383(10) . ?
C33 C34 1.358(12) . ?
C33 H33 0.9400 . ?
C34 C35 1.400(13) . ?
C34 H34 0.9400 . ?
C35 C36 1.363(12) . ?
C35 H35 0.9400 . ?
C36 H36 0.9400 . ?
